data_7030140
loop_
_publ_author_name
'Kozinets, Ekaterina M.'
'Koniev, Oleksandr'
'Filippov, Oleg A.'
'Daran, Jean-Claude'
'Poli, Rinaldo'
'Shubina, Elena S.'
'Belkova, Natalia V.'
'Manoury, Eric'

_publ_section_title
;
 Coordination chemistry of diphenylphosphinoferrocenylthioethers on
 cyclooctadiene and norbornadiene rhodium(I) platforms.
;
_journal_issue 38
_journal_name_full 'Dalton transactions (Cambridge, England : 2003)'
_journal_page_first 11849
_journal_page_last 11859
_journal_paper_doi 10.1039/c2dt30993a
_journal_volume 41
_journal_year 2012
_chemical_formula_moiety 'C34 H37 Fe P Rh S, B F4'
_chemical_formula_sum 'C34 H37 B F4 Fe P Rh S'
_chemical_formula_weight 754.24
_space_group_IT_number 19
_symmetry_cell_setting orthorhombic
_symmetry_space_group_name_Hall 'P 2ac 2ab'
_symmetry_space_group_name_H-M 'P 21 21 21'
_atom_sites_solution_hydrogens geom
_atom_sites_solution_primary direct
_atom_sites_solution_secondary difmap
_audit_creation_method SHELXL-97
_cell_angle_alpha 90.0
_cell_angle_beta 90.0
_cell_angle_gamma 90.0
_cell_formula_units_Z 4
_cell_length_a 10.6632(11)
_cell_length_b 16.983(5)
_cell_length_c 17.4347(13)
_cell_measurement_reflns_used 1573
_cell_measurement_temperature 180(2)
_cell_measurement_theta_max 28.33
_cell_measurement_theta_min 3.24
_cell_volume 3157.3(10)
_computing_cell_refinement CrysAlisPro
_computing_data_collection 'CrysAlisPro (Agilent Technologies, 2011)'
_computing_data_reduction CrysAlisPro
_computing_molecular_graphics 'ORTEPIII (Burnett & Johnson, 1996); ORTEP-3 for Windows (Farrugia, 1997)'
_computing_publication_material 'SHELXL-97; PLATON (Spek, 2003)'
_computing_structure_refinement 'SHELXL-97 (Sheldrick, 2008)'
_computing_structure_solution 'SIR-97 (Altomare et al., 1999)'
_diffrn_ambient_temperature 180(2)
_diffrn_detector_area_resol_mean 8.2632
_diffrn_measured_fraction_theta_full 0.985
_diffrn_measured_fraction_theta_max 0.985
_diffrn_measurement_device_type 'Xcalibur, Sapphire1, long nozzle'
_diffrn_measurement_method '\w scans'
_diffrn_radiation_monochromator graphite
_diffrn_radiation_source 'fine-focus sealed tube'
_diffrn_radiation_type MoK\a
_diffrn_radiation_wavelength 0.71073
_diffrn_reflns_av_R_equivalents 0.0344
_diffrn_reflns_av_sigmaI/netI 0.0386
_diffrn_reflns_limit_h_max 13
_diffrn_reflns_limit_h_min -13
_diffrn_reflns_limit_k_max 21
_diffrn_reflns_limit_k_min -11
_diffrn_reflns_limit_l_max 22
_diffrn_reflns_limit_l_min -21
_diffrn_reflns_number 12237
_diffrn_reflns_theta_full 27.10
_diffrn_reflns_theta_max 27.10
_diffrn_reflns_theta_min 3.02
_exptl_absorpt_coefficient_mu 1.146
_exptl_absorpt_correction_T_max 1.00000
_exptl_absorpt_correction_T_min 0.61927
_exptl_absorpt_correction_type multi-scan
_exptl_absorpt_process_details
;
Empirical absorption correction using spherical harmonics,
implemented in SCALE3 ABSPACK scaling algorithm.
CrysAlisPro (Agilent Technologies, 2011)
;
_exptl_crystal_colour orange
_exptl_crystal_density_diffrn 1.587
_exptl_crystal_density_method 'not measured'
_exptl_crystal_description box
_exptl_crystal_F_000 1536
_exptl_crystal_size_max 0.54
_exptl_crystal_size_mid 0.47
_exptl_crystal_size_min 0.18
_refine_diff_density_max 0.959
_refine_diff_density_min -1.030
_refine_diff_density_rms 0.107
_refine_ls_abs_structure_details 'Flack H D (1983), Acta Cryst. A39, 876-881'
_refine_ls_abs_structure_Flack 0.08(3)
_refine_ls_extinction_method none
_refine_ls_goodness_of_fit_ref 1.094
_refine_ls_hydrogen_treatment constr
_refine_ls_matrix_type full
_refine_ls_number_parameters 388
_refine_ls_number_reflns 6118
_refine_ls_number_restraints 24
_refine_ls_restrained_S_all 1.106
_refine_ls_R_factor_all 0.0461
_refine_ls_R_factor_gt 0.0381
_refine_ls_shift/su_max 0.001
_refine_ls_shift/su_mean 0.000
_refine_ls_structure_factor_coef Fsqd
_refine_ls_weighting_details 'calc w=1/[\s^2^(Fo^2^)+(0.0305P)^2^+9.8155P] where P=(Fo^2^+2Fc^2^)/3'
_refine_ls_weighting_scheme calc
_refine_ls_wR_factor_gt 0.0926
_refine_ls_wR_factor_ref 0.0953
_reflns_number_gt 5428
_reflns_number_total 6118
_reflns_threshold_expression I>2\s(I)
_cod_data_source_file c2dt30993a.txt
_cod_data_source_block Katia2
_cod_original_cell_volume 3157.4(7)
_cod_database_code 7030140

loop_
_symmetry_equiv_pos_as_xyz
'x, y, z'
'-x+1/2, -y, z+1/2'
'x+1/2, -y+1/2, -z'
'-x, y+1/2, -z+1/2'

loop_
_atom_site_label
_atom_site_type_symbol
_atom_site_fract_x
_atom_site_fract_y
_atom_site_fract_z
_atom_site_U_iso_or_equiv
_atom_site_adp_type
_atom_site_occupancy
_atom_site_symmetry_multiplicity
_atom_site_calc_flag
_atom_site_refinement_flags
_atom_site_disorder_assembly
_atom_site_disorder_group
Rh1 Rh 0.84845(3) 0.19353(2) 0.75014(3) 0.01654(9) Uani 1 1 d . . .
Fe1 Fe 0.56063(7) 0.29161(4) 0.89805(4) 0.01932(16) Uani 1 1 d . . .
P1 P 0.67200(12) 0.25683(8) 0.71360(8) 0.0176(3) Uani 1 1 d . . .
S1 S 0.73791(12) 0.11111(8) 0.83600(7) 0.0179(3) Uani 1 1 d . . .
C1 C 0.5517(5) 0.2630(3) 0.7843(3) 0.0183(10) Uani 1 1 d . . .
C2 C 0.5161(4) 0.1984(3) 0.8316(3) 0.0178(10) Uani 1 1 d . . .
C3 C 0.4107(5) 0.2211(3) 0.8758(3) 0.0209(11) Uani 1 1 d . . .
H3 H 0.3667 0.1887 0.9112 0.025 Uiso 1 1 calc R . .
C4 C 0.3823(5) 0.3006(4) 0.8580(3) 0.0248(11) Uani 1 1 d . . .
H4 H 0.3170 0.3312 0.8800 0.030 Uiso 1 1 calc R . .
C5 C 0.4687(5) 0.3266(3) 0.8013(3) 0.0213(11) Uani 1 1 d . . .
H5 H 0.4709 0.3775 0.7787 0.026 Uiso 1 1 calc R . .
C6 C 0.6917(6) 0.2569(5) 0.9767(4) 0.0405(17) Uani 1 1 d . . .
H6 H 0.7287 0.2062 0.9803 0.049 Uiso 1 1 calc R . .
C7 C 0.5810(7) 0.2811(4) 1.0141(3) 0.0379(16) Uani 1 1 d . . .
H7 H 0.5309 0.2498 1.0474 0.046 Uiso 1 1 calc R . .
C8 C 0.5581(8) 0.3603(4) 0.9932(4) 0.0457(18) Uani 1 1 d . . .
H8 H 0.4888 0.3916 1.0088 0.055 Uiso 1 1 calc R . .
C9 C 0.6580(8) 0.3845(4) 0.9442(4) 0.0462(18) Uani 1 1 d . . .
H9 H 0.6687 0.4354 0.9226 0.055 Uiso 1 1 calc R . .
C10 C 0.7378(6) 0.3197(5) 0.9337(4) 0.0428(18) Uani 1 1 d . . .
H10 H 0.8108 0.3188 0.9025 0.051 Uiso 1 1 calc R . .
C11 C 1.0427(5) 0.1660(3) 0.7891(3) 0.0240(12) Uani 1 1 d . . .
H11 H 1.0624 0.1372 0.8377 0.029 Uiso 1 1 calc R . .
C12 C 1.0250(5) 0.1302(3) 0.7204(3) 0.0252(12) Uani 1 1 d . . .
H12 H 1.0295 0.0719 0.7132 0.030 Uiso 1 1 calc R . .
C13 C 1.0634(5) 0.1893(4) 0.6584(3) 0.0315(13) Uani 1 1 d . . .
H13 H 1.0813 0.1677 0.6062 0.038 Uiso 1 1 calc R . .
C14 C 0.9591(5) 0.2499(3) 0.6647(3) 0.0268(12) Uani 1 1 d . . .
H14 H 0.9218 0.2767 0.6190 0.032 Uiso 1 1 calc R . .
C15 C 0.9766(5) 0.2874(3) 0.7343(3) 0.0278(14) Uani 1 1 d . . .
H15 H 0.9534 0.3438 0.7430 0.033 Uiso 1 1 calc R . .
C16 C 1.0916(5) 0.2495(3) 0.7705(4) 0.0309(14) Uani 1 1 d . . .
H16 H 1.1333 0.2790 0.8130 0.037 Uiso 1 1 calc R . .
C17 C 1.1711(5) 0.2314(4) 0.6994(4) 0.0394(16) Uani 1 1 d . . .
H17A H 1.1997 0.2793 0.6722 0.047 Uiso 1 1 calc R . .
H17B H 1.2431 0.1964 0.7105 0.047 Uiso 1 1 calc R . .
C21 C 0.5670(5) 0.1169(3) 0.8280(3) 0.0222(11) Uani 1 1 d . . .
H21A H 0.5413 0.0927 0.7788 0.027 Uiso 1 1 calc R . .
H21B H 0.5292 0.0855 0.8698 0.027 Uiso 1 1 calc R . .
C22 C 0.7649(5) 0.0041(3) 0.8215(3) 0.0239(12) Uani 1 1 d . . .
C23 C 0.8969(5) -0.0112(3) 0.8488(4) 0.0296(13) Uani 1 1 d . . .
H23A H 0.9142 -0.0678 0.8469 0.044 Uiso 1 1 calc R . .
H23B H 0.9060 0.0076 0.9017 0.044 Uiso 1 1 calc R . .
H23C H 0.9563 0.0167 0.8156 0.044 Uiso 1 1 calc R . .
C24 C 0.7507(6) -0.0171(3) 0.7373(4) 0.0319(14) Uani 1 1 d . . .
H24A H 0.8185 0.0074 0.7078 0.048 Uiso 1 1 calc R . .
H24B H 0.6697 0.0021 0.7185 0.048 Uiso 1 1 calc R . .
H24C H 0.7547 -0.0744 0.7313 0.048 Uiso 1 1 calc R . .
C25 C 0.6719(6) -0.0415(3) 0.8717(4) 0.0341(15) Uani 1 1 d . . .
H25A H 0.6920 -0.0977 0.8700 0.051 Uiso 1 1 calc R . .
H25B H 0.5865 -0.0331 0.8525 0.051 Uiso 1 1 calc R . .
H25C H 0.6777 -0.0226 0.9247 0.051 Uiso 1 1 calc R . .
C111 C 0.5967(5) 0.2025(4) 0.6359(3) 0.0235(12) Uani 1 1 d . . .
C112 C 0.4754(6) 0.2190(4) 0.6137(4) 0.0384(16) Uani 1 1 d . . .
H112 H 0.4309 0.2607 0.6378 0.046 Uiso 1 1 calc R . .
C113 C 0.4181(6) 0.1760(6) 0.5571(4) 0.058(2) Uani 1 1 d . . .
H113 H 0.3359 0.1893 0.5405 0.069 Uiso 1 1 calc R . .
C114 C 0.4812(7) 0.1123(6) 0.5241(4) 0.059(2) Uani 1 1 d . . .
H114 H 0.4407 0.0803 0.4869 0.071 Uiso 1 1 calc R . .
C115 C 0.6002(7) 0.0968(5) 0.5456(4) 0.055(2) Uani 1 1 d . . .
H115 H 0.6440 0.0548 0.5216 0.066 Uiso 1 1 calc R . .
C116 C 0.6600(6) 0.1401(4) 0.6016(3) 0.0367(14) Uani 1 1 d . . .
H116 H 0.7433 0.1274 0.6165 0.044 Uiso 1 1 calc R . .
C121 C 0.6892(5) 0.3573(3) 0.6783(3) 0.0248(12) Uani 1 1 d . . .
C122 C 0.7244(5) 0.4152(4) 0.7295(4) 0.0381(17) Uani 1 1 d . . .
H122 H 0.7372 0.4029 0.7821 0.046 Uiso 1 1 calc R . .
C123 C 0.7409(7) 0.4921(4) 0.7032(6) 0.051(2) Uani 1 1 d . . .
H123 H 0.7642 0.5327 0.7379 0.061 Uiso 1 1 calc R . .
C124 C 0.7228(7) 0.5090(5) 0.6260(6) 0.057(2) Uani 1 1 d . . .
H124 H 0.7337 0.5614 0.6082 0.068 Uiso 1 1 calc R . .
C125 C 0.6903(7) 0.4522(5) 0.5764(5) 0.049(2) Uani 1 1 d . . .
H125 H 0.6783 0.4651 0.5239 0.059 Uiso 1 1 calc R . .
C126 C 0.6738(6) 0.3744(4) 0.6008(4) 0.0376(15) Uani 1 1 d . . .
H126 H 0.6525 0.3341 0.5653 0.045 Uiso 1 1 calc R . .
B1 B 0.9568(7) -0.0495(4) 0.5699(4) 0.0388(18) Uani 1 1 d D . .
F11 F 1.0157(4) -0.0777(3) 0.5068(2) 0.0494(11) Uani 1 1 d D A .
F12 F 0.9992(8) -0.0809(5) 0.6357(4) 0.0759(14) Uani 0.68 1 d PD A 1
F13 F 0.9465(9) 0.0296(5) 0.5707(5) 0.0759(14) Uani 0.68 1 d PD A 1
F14 F 0.8293(8) -0.0742(5) 0.5661(4) 0.0759(14) Uani 0.68 1 d PD A 1
F12A F 1.0435(15) -0.0432(11) 0.6324(8) 0.0759(14) Uani 0.32 1 d PD A 2
F13A F 0.907(2) 0.0240(9) 0.5634(11) 0.0759(14) Uani 0.32 1 d PD A 2
F14A F 0.8818(16) -0.1090(8) 0.5993(9) 0.0759(14) Uani 0.32 1 d PD A 2

loop_
_atom_site_aniso_label
_atom_site_aniso_U_11
_atom_site_aniso_U_22
_atom_site_aniso_U_33
_atom_site_aniso_U_23
_atom_site_aniso_U_13
_atom_site_aniso_U_12
Rh1 0.01403(14) 0.01686(16) 0.01871(16) 0.0017(2) 0.00077(19) -0.00124(14)
Fe1 0.0215(3) 0.0199(4) 0.0166(3) -0.0035(3) -0.0016(3) 0.0003(3)
P1 0.0166(6) 0.0201(6) 0.0161(6) 0.0018(6) 0.0004(5) 0.0007(5)
S1 0.0205(6) 0.0140(6) 0.0193(6) -0.0004(5) 0.0033(5) -0.0004(5)
C1 0.018(2) 0.021(3) 0.016(2) 0.000(2) -0.002(2) 0.002(2)
C2 0.0122(19) 0.022(3) 0.019(2) -0.001(2) 0.0010(18) -0.002(2)
C3 0.022(2) 0.023(3) 0.017(2) -0.005(2) 0.004(2) -0.003(2)
C4 0.019(2) 0.030(3) 0.025(3) -0.008(3) 0.002(2) 0.002(2)
C5 0.020(2) 0.020(3) 0.023(3) -0.002(2) -0.003(2) 0.000(2)
C6 0.044(4) 0.048(4) 0.029(3) -0.007(3) -0.020(3) 0.008(3)
C7 0.056(4) 0.044(4) 0.014(3) -0.001(3) -0.002(3) -0.013(3)
C8 0.061(4) 0.045(4) 0.031(3) -0.026(3) -0.009(4) 0.010(4)
C9 0.075(5) 0.030(3) 0.034(3) -0.009(3) -0.014(4) -0.022(4)
C10 0.035(3) 0.066(5) 0.028(3) -0.008(3) -0.009(3) -0.015(4)
C11 0.017(2) 0.024(3) 0.031(3) -0.004(3) -0.002(2) 0.003(2)
C12 0.019(2) 0.024(3) 0.032(3) 0.001(3) 0.003(2) 0.004(2)
C13 0.029(3) 0.039(3) 0.027(3) 0.008(3) 0.007(2) 0.001(3)
C14 0.024(3) 0.025(3) 0.031(3) 0.013(3) 0.009(2) -0.003(2)
C15 0.021(2) 0.019(3) 0.043(4) 0.003(3) 0.007(2) -0.0076(19)
C16 0.021(3) 0.026(3) 0.045(4) -0.006(3) -0.002(2) -0.004(2)
C17 0.020(3) 0.035(3) 0.063(4) 0.003(3) 0.010(3) -0.002(3)
C21 0.016(2) 0.022(3) 0.028(3) 0.000(2) 0.007(2) 0.000(2)
C22 0.024(3) 0.019(3) 0.029(3) -0.003(2) 0.007(2) 0.000(2)
C23 0.031(3) 0.020(3) 0.038(3) 0.002(3) 0.005(3) 0.004(2)
C24 0.034(3) 0.025(3) 0.036(4) -0.007(3) 0.008(3) -0.004(2)
C25 0.037(3) 0.019(3) 0.046(4) 0.003(3) 0.015(3) -0.003(3)
C111 0.022(2) 0.034(3) 0.015(2) -0.001(3) 0.0021(19) -0.001(2)
C112 0.024(3) 0.057(4) 0.034(3) -0.007(3) -0.002(3) 0.004(3)
C113 0.024(3) 0.107(8) 0.042(4) -0.025(5) -0.007(3) -0.001(4)
C114 0.046(4) 0.093(7) 0.040(4) -0.036(5) -0.007(3) -0.005(5)
C115 0.049(4) 0.071(6) 0.044(4) -0.036(4) -0.009(3) 0.018(4)
C116 0.033(3) 0.050(4) 0.027(3) -0.012(3) -0.007(3) 0.006(3)
C121 0.021(2) 0.024(3) 0.030(3) 0.008(3) 0.003(2) 0.004(2)
C122 0.030(3) 0.025(3) 0.059(5) 0.009(3) 0.004(3) 0.005(2)
C123 0.034(3) 0.026(3) 0.093(6) 0.010(4) 0.006(4) -0.009(3)
C124 0.035(4) 0.040(4) 0.095(7) 0.040(5) 0.022(4) 0.010(3)
C125 0.039(4) 0.059(5) 0.049(4) 0.027(4) 0.016(3) 0.010(4)
C126 0.029(3) 0.049(4) 0.035(3) 0.022(3) 0.013(3) 0.010(3)
B1 0.053(5) 0.026(4) 0.037(4) 0.004(3) 0.013(4) 0.003(4)
F11 0.057(3) 0.055(3) 0.036(2) -0.006(2) 0.014(2) 0.003(2)
F12 0.098(4) 0.072(3) 0.058(2) -0.003(2) 0.007(2) 0.014(3)
F13 0.098(4) 0.072(3) 0.058(2) -0.003(2) 0.007(2) 0.014(3)
F14 0.098(4) 0.072(3) 0.058(2) -0.003(2) 0.007(2) 0.014(3)
F12A 0.098(4) 0.072(3) 0.058(2) -0.003(2) 0.007(2) 0.014(3)
F13A 0.098(4) 0.072(3) 0.058(2) -0.003(2) 0.007(2) 0.014(3)
F14A 0.098(4) 0.072(3) 0.058(2) -0.003(2) 0.007(2) 0.014(3)

loop_
_atom_type_symbol
_atom_type_description
_atom_type_scat_dispersion_real
_atom_type_scat_dispersion_imag
_atom_type_scat_source
C C 0.0033 0.0016 'International Tables Vol C Tables 4.2.6.8 and 6.1.1.4'
H H 0.0000 0.0000 'International Tables Vol C Tables 4.2.6.8 and 6.1.1.4'
P P 0.1023 0.0942 'International Tables Vol C Tables 4.2.6.8 and 6.1.1.4'
Fe Fe 0.3463 0.8444 'International Tables Vol C Tables 4.2.6.8 and 6.1.1.4'
Rh Rh -1.1178 0.9187 'International Tables Vol C Tables 4.2.6.8 and 6.1.1.4'
S S 0.1246 0.1234 'International Tables Vol C Tables 4.2.6.8 and 6.1.1.4'
B B 0.0013 0.0007 'International Tables Vol C Tables 4.2.6.8 and 6.1.1.4'
F F 0.0171 0.0103 'International Tables Vol C Tables 4.2.6.8 and 6.1.1.4'

loop_
_geom_angle_atom_site_label_1
_geom_angle_atom_site_label_2
_geom_angle_atom_site_label_3
_geom_angle
C15 Rh1 C14 38.0(2)
C15 Rh1 C12 77.8(2)
C14 Rh1 C12 65.5(2)
C15 Rh1 C11 66.3(2)
C14 Rh1 C11 78.0(2)
C12 Rh1 C11 35.5(2)
C15 Rh1 P1 98.17(15)
C14 Rh1 P1 92.89(16)
C12 Rh1 P1 150.15(16)
C11 Rh1 P1 163.66(15)
C15 Rh1 S1 148.20(17)
C14 Rh1 S1 170.42(17)
C12 Rh1 S1 106.43(15)
C11 Rh1 S1 98.39(16)
P1 Rh1 S1 92.58(5)
C2 Fe1 C8 156.6(3)
C2 Fe1 C4 69.0(2)
C8 Fe1 C4 103.0(3)
C2 Fe1 C3 40.90(19)
C8 Fe1 C3 118.9(3)
C4 Fe1 C3 40.8(2)
C2 Fe1 C5 69.0(2)
C8 Fe1 C5 120.1(3)
C4 Fe1 C5 40.9(2)
C3 Fe1 C5 68.7(2)
C2 Fe1 C1 41.0(2)
C8 Fe1 C1 158.4(3)
C4 Fe1 C1 68.9(2)
C3 Fe1 C1 68.8(2)
C5 Fe1 C1 40.9(2)
C2 Fe1 C7 121.6(2)
C8 Fe1 C7 40.7(3)
C4 Fe1 C7 116.5(3)
C3 Fe1 C7 102.8(2)
C5 Fe1 C7 153.6(3)
C1 Fe1 C7 160.9(2)
C2 Fe1 C10 125.1(3)
C8 Fe1 C10 68.3(3)
C4 Fe1 C10 162.1(3)
C3 Fe1 C10 157.1(3)
C5 Fe1 C10 128.8(3)
C1 Fe1 C10 113.2(2)
C7 Fe1 C10 67.7(3)
C2 Fe1 C6 108.6(3)
C8 Fe1 C6 68.1(3)
C4 Fe1 C6 153.1(3)
C3 Fe1 C6 119.7(3)
C5 Fe1 C6 165.3(3)
C1 Fe1 C6 127.9(2)
C7 Fe1 C6 40.3(3)
C10 Fe1 C6 39.8(3)
C2 Fe1 C9 161.2(3)
C8 Fe1 C9 40.9(3)
C4 Fe1 C9 123.4(3)
C3 Fe1 C9 157.6(3)
C5 Fe1 C9 110.1(3)
C1 Fe1 C9 125.9(3)
C7 Fe1 C9 68.0(3)
C10 Fe1 C9 40.1(3)
C6 Fe1 C9 67.2(3)
C1 P1 C121 104.5(2)
C1 P1 C111 103.1(2)
C121 P1 C111 105.5(3)
C1 P1 Rh1 115.62(17)
C121 P1 Rh1 117.17(18)
C111 P1 Rh1 109.59(19)
C21 S1 C22 101.3(3)
C21 S1 Rh1 114.61(19)
C22 S1 Rh1 114.59(18)
C2 C1 C5 107.4(4)
C2 C1 P1 123.1(4)
C5 C1 P1 129.4(4)
C2 C1 Fe1 68.5(3)
C5 C1 Fe1 69.4(3)
P1 C1 Fe1 130.7(3)
C3 C2 C1 108.5(5)
C3 C2 C21 124.4(5)
C1 C2 C21 126.5(4)
C3 C2 Fe1 70.2(3)
C1 C2 Fe1 70.4(3)
C21 C2 Fe1 132.0(4)
C2 C3 C4 108.0(5)
C2 C3 Fe1 68.9(3)
C4 C3 Fe1 69.4(3)
C3 C4 C5 108.1(5)
C3 C4 Fe1 69.7(3)
C5 C4 Fe1 69.9(3)
C4 C5 C1 108.1(5)
C4 C5 Fe1 69.3(3)
C1 C5 Fe1 69.7(3)
C10 C6 C7 108.8(7)
C10 C6 Fe1 70.1(4)
C7 C6 Fe1 69.8(4)
C6 C7 C8 107.6(7)
C6 C7 Fe1 69.9(3)
C8 C7 Fe1 69.1(4)
C7 C8 C9 107.4(7)
C7 C8 Fe1 70.2(4)
C9 C8 Fe1 70.5(4)
C10 C9 C8 107.7(6)
C10 C9 Fe1 69.7(4)
C8 C9 Fe1 68.6(4)
C6 C10 C9 108.4(6)
C6 C10 Fe1 70.1(4)
C9 C10 Fe1 70.3(4)
C12 C11 C16 105.8(5)
C12 C11 Rh1 72.3(3)
C16 C11 Rh1 93.3(3)
C11 C12 C13 107.0(5)
C11 C12 Rh1 72.3(3)
C13 C12 Rh1 94.3(3)
C14 C13 C12 101.3(4)
C14 C13 C17 101.5(5)
C12 C13 C17 100.2(5)
C15 C14 C13 106.1(5)
C15 C14 Rh1 70.6(3)
C13 C14 Rh1 98.8(3)
C14 C15 C16 106.1(5)
C14 C15 Rh1 71.3(3)
C16 C15 Rh1 98.5(3)
C15 C16 C17 101.3(5)
C15 C16 C11 101.7(4)
C17 C16 C11 100.0(5)
C13 C17 C16 93.2(4)
C2 C21 S1 114.2(4)
C23 C22 C24 111.0(5)
C23 C22 C25 109.7(5)
C24 C22 C25 111.6(5)
C23 C22 S1 105.6(4)
C24 C22 S1 110.3(4)
C25 C22 S1 108.4(4)
C112 C111 C116 119.2(6)
C112 C111 P1 121.3(5)
C116 C111 P1 119.4(4)
C113 C112 C111 120.8(7)
C112 C113 C114 119.6(7)
C115 C114 C113 119.3(7)
C114 C115 C116 121.9(7)
C115 C116 C111 119.1(6)
C122 C121 C126 120.8(6)
C122 C121 P1 118.4(5)
C126 C121 P1 120.7(5)
C121 C122 C123 119.3(7)
C124 C123 C122 119.6(8)
C125 C124 C123 120.8(7)
C124 C125 C126 121.1(7)
C121 C126 C125 118.4(7)
F12 B1 F13 114.5(7)
F12 B1 F11 113.3(6)
F13 B1 F11 113.5(6)
F12 B1 F13A 124.6(10)
F13 B1 F13A 19.2(12)
F11 B1 F13A 116.0(9)
F12 B1 F14A 65.7(9)
F13 B1 F14A 132.5(9)
F11 B1 F14A 108.1(8)
F13A B1 F14A 118.2(12)
F12 B1 F14 104.1(7)
F13 B1 F14 102.6(7)
F11 B1 F14 107.5(6)
F13A B1 F14 83.9(11)
F14A B1 F14 41.6(8)
F12 B1 F12A 33.2(8)
F13 B1 F12A 88.3(10)
F11 B1 F12A 110.1(8)
F13A B1 F12A 104.3(13)
F14A B1 F12A 98.4(11)
F14 B1 F12A 132.3(9)

loop_
_geom_bond_atom_site_label_1
_geom_bond_atom_site_label_2
_geom_bond_distance
Rh1 C15 2.118(5)
Rh1 C14 2.127(5)
Rh1 C12 2.229(5)
Rh1 C11 2.229(5)
Rh1 P1 2.2587(13)
Rh1 S1 2.3641(13)
Fe1 C2 2.018(5)
Fe1 C8 2.028(6)
Fe1 C4 2.031(5)
Fe1 C3 2.035(5)
Fe1 C5 2.039(5)
Fe1 C1 2.043(5)
Fe1 C7 2.043(6)
Fe1 C10 2.045(6)
Fe1 C6 2.045(6)
Fe1 C9 2.053(6)
P1 C1 1.783(5)
P1 C121 1.823(6)
P1 C111 1.824(6)
S1 C21 1.830(5)
S1 C22 1.858(6)
C1 C2 1.424(7)
C1 C5 1.427(7)
C2 C3 1.416(7)
C2 C21 1.489(8)
C3 C4 1.419(8)
C4 C5 1.421(7)
C6 C10 1.394(10)
C6 C7 1.409(10)
C7 C8 1.416(10)
C8 C9 1.426(11)
C9 C10 1.403(11)
C11 C12 1.358(8)
C11 C16 1.545(8)
C12 C13 1.530(8)
C13 C14 1.519(8)
C13 C17 1.530(9)
C14 C15 1.384(8)
C15 C16 1.522(8)
C16 C17 1.533(9)
C22 C23 1.509(8)
C22 C24 1.519(8)
C22 C25 1.532(8)
C111 C112 1.380(8)
C111 C116 1.393(8)
C112 C113 1.371(10)
C113 C114 1.398(11)
C114 C115 1.349(10)
C115 C116 1.378(9)
C121 C122 1.380(9)
C121 C126 1.392(8)
C122 C123 1.395(9)
C123 C124 1.390(12)
C124 C125 1.340(12)
C125 C126 1.400(10)
B1 F12 1.344(9)
B1 F13 1.347(10)
B1 F11 1.354(7)
B1 F13A 1.361(13)
B1 F14A 1.387(12)
B1 F14 1.424(10)
B1 F12A 1.433(13)
